data_4118908
loop_
_publ_author_name
'Mahiuddin Baidya'
'Kimberly A. Griffin'
'Hisashi Yamamoto'

_publ_section_title
;
 Catalytic Enantioselective O-Nitrosocarbonyl Aldol Reaction of
 \b-Dicarbonyl Compounds
;
_journal_name_full 'Journal of the American Chemical Society'
_journal_page_first 18566
_journal_page_last 18569
_journal_paper_doi 10.1021/ja309311z
_journal_volume 134
_journal_year 2012
_chemical_formula_sum 'C100 H124 N4 O20 S4'
_chemical_formula_weight 1830.27
_chemical_name_systematic
; 
 ? 
;
_space_group_IT_number 14
_symmetry_cell_setting monoclinic
_symmetry_space_group_name_Hall '-P 2ybc'
_symmetry_space_group_name_H-M 'P 1 21/c 1'
_atom_sites_solution_hydrogens geom
_atom_sites_solution_primary direct
_atom_sites_solution_secondary difmap
_audit_creation_method SHELXL-97
_cell_angle_alpha 90.00
_cell_angle_beta 118.581(16)
_cell_angle_gamma 90.00
_cell_formula_units_Z 1
_cell_length_a 11.688(4)
_cell_length_b 12.115(4)
_cell_length_c 19.217(5)
_cell_measurement_temperature 100(2)
_cell_volume 2389.5(13)
_computing_structure_refinement 'SHELXL-97 (Sheldrick, 1997)'
_computing_structure_solution 'SHELXS-97 (Sheldrick, 1990)'
_diffrn_ambient_temperature 100(2)
_diffrn_measured_fraction_theta_full 0.996
_diffrn_measured_fraction_theta_max 0.996
_diffrn_radiation_monochromator graphite
_diffrn_radiation_source 'fine-focus sealed tube'
_diffrn_radiation_type MoK\a
_diffrn_radiation_wavelength 0.71073
_diffrn_reflns_av_R_equivalents 0.0527
_diffrn_reflns_av_sigmaI/netI 0.0563
_diffrn_reflns_limit_h_max 13
_diffrn_reflns_limit_h_min -13
_diffrn_reflns_limit_k_max 14
_diffrn_reflns_limit_k_min -14
_diffrn_reflns_limit_l_max 23
_diffrn_reflns_limit_l_min -23
_diffrn_reflns_number 22894
_diffrn_reflns_theta_full 25.24
_diffrn_reflns_theta_max 25.24
_diffrn_reflns_theta_min 1.98
_exptl_absorpt_coefficient_mu 0.171
_exptl_absorpt_correction_T_max 0.9537
_exptl_absorpt_correction_T_min 0.9348
_exptl_crystal_density_diffrn 1.272
_exptl_crystal_F_000 976
_exptl_crystal_size_max 0.40
_exptl_crystal_size_mid 0.40
_exptl_crystal_size_min 0.28
_refine_diff_density_max 0.492
_refine_diff_density_min -0.434
_refine_diff_density_rms 0.053
_refine_ls_extinction_method none
_refine_ls_goodness_of_fit_ref 0.721
_refine_ls_hydrogen_treatment mixed
_refine_ls_matrix_type full
_refine_ls_number_parameters 295
_refine_ls_number_reflns 4307
_refine_ls_number_restraints 0
_refine_ls_restrained_S_all 0.721
_refine_ls_R_factor_all 0.0658
_refine_ls_R_factor_gt 0.0465
_refine_ls_shift/su_max 0.001
_refine_ls_shift/su_mean 0.000
_refine_ls_structure_factor_coef Fsqd
_refine_ls_weighting_details 'calc w=1/[\s^2^(Fo^2^)+(0.1000P)^2^+0.5808P] where P=(Fo^2^+2Fc^2^)/3'
_refine_ls_weighting_scheme calc
_refine_ls_wR_factor_gt 0.1156
_refine_ls_wR_factor_ref 0.1270
_reflns_number_gt 3117
_reflns_number_total 4307
_reflns_threshold_expression >2sigma(I)
_cod_data_source_file ja309311z_si_004.cif
_cod_data_source_block baid36s
_cod_database_code 4118908

loop_
_symmetry_equiv_pos_as_xyz
'x, y, z'
'-x, y+1/2, -z+1/2'
'-x, -y, -z'
'x, -y-1/2, z-1/2'

loop_
_atom_site_label
_atom_site_type_symbol
_atom_site_fract_x
_atom_site_fract_y
_atom_site_fract_z
_atom_site_U_iso_or_equiv
_atom_site_adp_type
_atom_site_occupancy
_atom_site_symmetry_multiplicity
_atom_site_calc_flag
_atom_site_refinement_flags
C1 C 0.4346(2) 0.75729(18) 0.51534(13) 0.0294(5) Uani 1 1 d .
C2 C 0.3175(2) 0.70350(19) 0.46848(14) 0.0313(5) Uani 1 1 d .
C3 C 0.2062(2) 0.7494(2) 0.46266(15) 0.0400(6) Uani 1 1 d .
H3 H 0.1249 0.7140 0.4313 0.048 Uiso 1 1 calc R
C4 C 0.2102(3) 0.8454(2) 0.50115(16) 0.0449(7) Uani 1 1 d .
H4 H 0.1316 0.8760 0.4960 0.054 Uiso 1 1 calc R
C5 C 0.3253(3) 0.8977(2) 0.54682(15) 0.0420(7) Uani 1 1 d .
H5 H 0.3262 0.9646 0.5729 0.050 Uiso 1 1 calc R
C6 C 0.4410(2) 0.8547(2) 0.55567(14) 0.0350(6) Uani 1 1 d .
C7 C 0.3122(3) 0.5989(2) 0.42574(16) 0.0426(6) Uani 1 1 d .
H7A H 0.2216 0.5743 0.3953 0.064 Uiso 1 1 calc R
H7B H 0.3636 0.5418 0.4643 0.064 Uiso 1 1 calc R
H7C H 0.3481 0.6119 0.3896 0.064 Uiso 1 1 calc R
C8 C 0.5667(3) 0.9112(2) 0.60699(17) 0.0506(7) Uani 1 1 d .
H8A H 0.6025 0.9411 0.5740 0.076 Uiso 1 1 calc R
H8B H 0.6284 0.8582 0.6449 0.076 Uiso 1 1 calc R
H8C H 0.5520 0.9715 0.6358 0.076 Uiso 1 1 calc R
C9 C 0.6010(2) 0.75737(18) 0.45459(13) 0.0262(5) Uani 1 1 d .
C10 C 0.7198(2) 0.71851(17) 0.44842(13) 0.0260(5) Uani 1 1 d .
C11 C 0.6805(2) 0.68440(18) 0.36400(13) 0.0285(5) Uani 1 1 d .
H11A H 0.6516 0.7509 0.3299 0.034 Uiso 1 1 calc R
H11B H 0.7581 0.6547 0.3624 0.034 Uiso 1 1 calc R
C12 C 0.5739(2) 0.59959(18) 0.32987(13) 0.0269(5) Uani 1 1 d .
C13 C 0.4504(2) 0.6296(2) 0.27389(14) 0.0359(6) Uani 1 1 d .
H13 H 0.4326 0.7046 0.2579 0.043 Uiso 1 1 calc R
C14 C 0.3524(2) 0.5530(2) 0.24065(15) 0.0431(7) Uani 1 1 d .
H14 H 0.2677 0.5753 0.2018 0.052 Uiso 1 1 calc R
C15 C 0.3761(2) 0.4447(2) 0.26321(15) 0.0397(6) Uani 1 1 d .
H15 H 0.3080 0.3918 0.2404 0.048 Uiso 1 1 calc R
C16 C 0.4979(2) 0.4134(2) 0.31872(15) 0.0359(6) Uani 1 1 d .
H16 H 0.5149 0.3383 0.3347 0.043 Uiso 1 1 calc R
C17 C 0.5967(2) 0.49024(19) 0.35177(13) 0.0315(5) Uani 1 1 d .
H17 H 0.6815 0.4675 0.3901 0.038 Uiso 1 1 calc R
C18 C 0.8188(2) 0.81416(18) 0.47589(13) 0.0282(5) Uani 1 1 d .
C19 C 0.8672(2) 0.85345(19) 0.55880(13) 0.0305(5) Uani 1 1 d .
H19A H 0.8607 0.7924 0.5910 0.037 Uiso 1 1 calc R
H19B H 0.8105 0.9142 0.5588 0.037 Uiso 1 1 calc R
C20 C 1.0059(2) 0.8936(2) 0.59670(14) 0.0357(6) Uani 1 1 d .
H20A H 1.0627 0.8338 0.5971 0.053 Uiso 1 1 calc R
H20B H 1.0331 0.9170 0.6512 0.053 Uiso 1 1 calc R
H20C H 1.0123 0.9562 0.5664 0.053 Uiso 1 1 calc R
C21 C 0.9922(2) 0.57997(18) 0.58912(13) 0.0275(5) Uani 1 1 d .
C22 C 1.0549(2) 0.59393(19) 0.72864(13) 0.0301(5) Uani 1 1 d .
C23 C 0.9765(2) 0.6355(2) 0.76646(14) 0.0389(6) Uani 1 1 d .
H23A H 0.9540 0.7132 0.7524 0.058 Uiso 1 1 calc R
H23B H 1.0279 0.6285 0.8242 0.058 Uiso 1 1 calc R
H23C H 0.8965 0.5918 0.7475 0.058 Uiso 1 1 calc R
C24 C 1.1770(2) 0.6597(2) 0.75346(15) 0.0434(7) Uani 1 1 d .
H24A H 1.2231 0.6322 0.7257 0.065 Uiso 1 1 calc R
H24B H 1.2332 0.6524 0.8108 0.065 Uiso 1 1 calc R
H24C H 1.1545 0.7376 0.7401 0.065 Uiso 1 1 calc R
C25 C 1.0820(2) 0.47224(19) 0.74424(14) 0.0368(6) Uani 1 1 d .
H25A H 0.9994 0.4318 0.7222 0.055 Uiso 1 1 calc R
H25B H 1.1312 0.4594 0.8015 0.055 Uiso 1 1 calc R
H25C H 1.1329 0.4464 0.7191 0.055 Uiso 1 1 calc R
N1 N 0.90053(16) 0.60691(15) 0.51431(11) 0.0285(4) Uani 1 1 d .
H1 H 0.9189 0.6100 0.4750 0.034 Uiso 1 1 d R
O1 O 0.53053(15) 0.82618(13) 0.41071(9) 0.0345(4) Uani 1 1 d .
O2 O 0.85151(16) 0.85491(14) 0.43120(10) 0.0383(4) Uani 1 1 d .
O3 O 0.77428(13) 0.62921(12) 0.50293(8) 0.0257(4) Uani 1 1 d .
O4 O 0.96323(14) 0.61256(12) 0.64372(9) 0.0279(4) Uani 1 1 d .
O5 O 1.09104(15) 0.53351(14) 0.59980(9) 0.0348(4) Uani 1 1 d .
S1 S 0.58083(5) 0.69386(5) 0.53024(3) 0.02996(18) Uani 1 1 d .

loop_
_atom_site_aniso_label
_atom_site_aniso_U_11
_atom_site_aniso_U_22
_atom_site_aniso_U_33
_atom_site_aniso_U_23
_atom_site_aniso_U_13
_atom_site_aniso_U_12
C1 0.0311(13) 0.0269(12) 0.0345(13) 0.0091(10) 0.0190(11) 0.0086(10)
C2 0.0302(13) 0.0319(13) 0.0331(13) 0.0107(10) 0.0162(11) 0.0039(10)
C3 0.0321(14) 0.0467(16) 0.0432(15) 0.0139(13) 0.0195(12) 0.0044(12)
C4 0.0425(16) 0.0548(18) 0.0494(17) 0.0190(14) 0.0318(14) 0.0223(14)
C5 0.0553(18) 0.0348(14) 0.0416(16) 0.0077(12) 0.0278(14) 0.0180(13)
C6 0.0407(14) 0.0294(13) 0.0366(14) 0.0047(11) 0.0198(12) 0.0089(11)
C7 0.0404(15) 0.0346(14) 0.0461(16) -0.0018(12) 0.0153(13) -0.0050(12)
C8 0.0546(17) 0.0321(15) 0.0555(18) -0.0074(13) 0.0185(15) 0.0018(13)
C9 0.0252(12) 0.0218(11) 0.0275(12) -0.0042(10) 0.0094(10) -0.0032(10)
C10 0.0279(12) 0.0220(12) 0.0277(12) 0.0035(9) 0.0131(10) 0.0025(9)
C11 0.0297(12) 0.0268(12) 0.0287(12) 0.0020(10) 0.0137(10) 0.0037(10)
C12 0.0287(12) 0.0301(12) 0.0233(11) -0.0006(10) 0.0134(10) 0.0022(10)
C13 0.0336(14) 0.0360(14) 0.0330(14) -0.0014(11) 0.0117(11) 0.0045(11)
C14 0.0275(13) 0.0549(18) 0.0371(14) -0.0089(13) 0.0076(11) 0.0040(12)
C15 0.0335(14) 0.0458(16) 0.0426(15) -0.0192(13) 0.0205(12) -0.0103(12)
C16 0.0429(15) 0.0306(13) 0.0392(14) -0.0057(11) 0.0236(12) -0.0047(11)
C17 0.0294(12) 0.0340(13) 0.0288(12) 0.0004(10) 0.0120(10) 0.0018(10)
C18 0.0278(12) 0.0260(12) 0.0313(12) 0.0042(10) 0.0145(10) 0.0031(10)
C19 0.0300(12) 0.0275(12) 0.0349(13) -0.0020(10) 0.0163(11) -0.0024(10)
C20 0.0345(13) 0.0340(14) 0.0384(14) -0.0044(11) 0.0173(11) -0.0035(11)
C21 0.0252(12) 0.0287(12) 0.0283(13) -0.0005(10) 0.0127(10) -0.0009(10)
C22 0.0333(13) 0.0313(13) 0.0212(12) 0.0013(10) 0.0093(10) 0.0028(10)
C23 0.0490(16) 0.0372(14) 0.0306(13) 0.0002(11) 0.0192(12) 0.0052(12)
C24 0.0416(15) 0.0475(16) 0.0328(14) -0.0048(12) 0.0111(12) -0.0097(12)
C25 0.0395(14) 0.0362(14) 0.0306(13) 0.0047(11) 0.0135(11) 0.0050(11)
N1 0.0220(10) 0.0384(11) 0.0271(10) 0.0052(8) 0.0134(8) 0.0067(8)
O1 0.0361(9) 0.0315(9) 0.0358(9) 0.0079(8) 0.0172(8) 0.0103(8)
O2 0.0410(10) 0.0380(10) 0.0371(10) 0.0005(8) 0.0196(8) -0.0093(8)
O3 0.0224(8) 0.0256(8) 0.0290(8) 0.0035(6) 0.0122(7) 0.0046(6)
O4 0.0286(8) 0.0292(9) 0.0247(8) -0.0002(7) 0.0118(7) 0.0044(7)
O5 0.0270(9) 0.0461(10) 0.0286(9) 0.0003(8) 0.0112(7) 0.0099(8)
S1 0.0297(3) 0.0272(3) 0.0366(3) 0.0075(3) 0.0189(3) 0.0071(2)

loop_
_atom_type_symbol
_atom_type_description
_atom_type_scat_dispersion_real
_atom_type_scat_dispersion_imag
_atom_type_scat_source
C C 0.0033 0.0016 'International Tables Vol C Tables 4.2.6.8 and 6.1.1.4'
H H 0.0000 0.0000 'International Tables Vol C Tables 4.2.6.8 and 6.1.1.4'
N N 0.0061 0.0033 'International Tables Vol C Tables 4.2.6.8 and 6.1.1.4'
O O 0.0106 0.0060 'International Tables Vol C Tables 4.2.6.8 and 6.1.1.4'
S S 0.1246 0.1234 'International Tables Vol C Tables 4.2.6.8 and 6.1.1.4'

loop_
_geom_angle_atom_site_label_1
_geom_angle_atom_site_label_2
_geom_angle_atom_site_label_3
_geom_angle
C2 C1 C6 122.2(2)
C2 C1 S1 118.51(18)
C6 C1 S1 119.14(18)
C3 C2 C1 117.7(2)
C3 C2 C7 120.8(2)
C1 C2 C7 121.5(2)
C4 C3 C2 121.1(3)
C5 C4 C3 120.8(2)
C4 C5 C6 120.7(2)
C5 C6 C1 117.5(2)
C5 C6 C8 120.4(2)
C1 C6 C8 122.1(2)
O1 C9 C10 120.6(2)
O1 C9 S1 124.78(18)
C10 C9 S1 114.65(15)
O3 C10 C11 112.28(17)
O3 C10 C9 106.31(17)
C11 C10 C9 110.28(18)
O3 C10 C18 108.67(17)
C11 C10 C18 111.38(18)
C9 C10 C18 107.70(17)
C12 C11 C10 114.65(18)
C13 C12 C17 118.1(2)
C13 C12 C11 120.1(2)
C17 C12 C11 121.7(2)
C14 C13 C12 121.1(2)
C15 C14 C13 120.3(2)
C16 C15 C14 119.5(2)
C15 C16 C17 120.2(2)
C12 C17 C16 120.8(2)
O2 C18 C19 123.1(2)
O2 C18 C10 120.5(2)
C19 C18 C10 116.38(19)
C18 C19 C20 112.93(19)
O5 C21 O4 126.6(2)
O5 C21 N1 119.8(2)
O4 C21 N1 113.58(19)
O4 C22 C24 110.28(18)
O4 C22 C23 101.26(17)
C24 C22 C23 112.1(2)
O4 C22 C25 109.93(18)
C24 C22 C25 112.3(2)
C23 C22 C25 110.5(2)
C21 N1 O3 116.55(17)
N1 O3 C10 109.01(15)
C21 O4 C22 120.65(17)
C9 S1 C1 100.25(10)

loop_
_geom_bond_atom_site_label_1
_geom_bond_atom_site_label_2
_geom_bond_distance
C1 C2 1.389(3)
C1 C6 1.394(3)
C1 S1 1.768(2)
C2 C3 1.369(3)
C2 C7 1.496(3)
C3 C4 1.367(4)
C4 C5 1.361(4)
C5 C6 1.382(3)
C6 C8 1.488(4)
C9 O1 1.192(3)
C9 C10 1.523(3)
C9 S1 1.758(2)
C10 O3 1.427(2)
C10 C11 1.517(3)
C10 C18 1.542(3)
C11 C12 1.502(3)
C12 C13 1.374(3)
C12 C17 1.377(3)
C13 C14 1.371(3)
C14 C15 1.368(4)
C15 C16 1.363(4)
C16 C17 1.379(3)
C18 O2 1.200(3)
C18 C19 1.491(3)
C19 C20 1.506(3)
C21 O5 1.211(3)
C21 O4 1.308(3)
C21 N1 1.359(3)
C22 O4 1.480(3)
C22 C24 1.499(3)
C22 C23 1.502(3)
C22 C25 1.508(3)
N1 O3 1.411(2)

loop_
_geom_torsion_atom_site_label_1
_geom_torsion_atom_site_label_2
_geom_torsion_atom_site_label_3
_geom_torsion_atom_site_label_4
_geom_torsion
C6 C1 C2 C3 0.1(3)
S1 C1 C2 C3 174.97(17)
C6 C1 C2 C7 -179.8(2)
S1 C1 C2 C7 -4.9(3)
C1 C2 C3 C4 0.5(4)
C7 C2 C3 C4 -179.6(2)
C2 C3 C4 C5 -0.4(4)
C3 C4 C5 C6 -0.4(4)
C4 C5 C6 C1 0.9(4)
C4 C5 C6 C8 -178.8(2)
C2 C1 C6 C5 -0.8(3)
S1 C1 C6 C5 -175.62(18)
C2 C1 C6 C8 178.9(2)
S1 C1 C6 C8 4.0(3)
O1 C9 C10 O3 -174.11(19)
S1 C9 C10 O3 6.4(2)
O1 C9 C10 C11 -52.2(3)
S1 C9 C10 C11 128.36(17)
O1 C9 C10 C18 69.6(3)
S1 C9 C10 C18 -109.92(17)
O3 C10 C11 C12 63.9(2)
C9 C10 C11 C12 -54.5(2)
C18 C10 C11 C12 -174.01(18)
C10 C11 C12 C13 106.5(2)
C10 C11 C12 C17 -75.1(3)
C17 C12 C13 C14 0.0(3)
C11 C12 C13 C14 178.5(2)
C12 C13 C14 C15 0.4(4)
C13 C14 C15 C16 -0.3(4)
C14 C15 C16 C17 -0.2(4)
C13 C12 C17 C16 -0.5(3)
C11 C12 C17 C16 -178.9(2)
C15 C16 C17 C12 0.5(4)
O3 C10 C18 O2 127.0(2)
C11 C10 C18 O2 2.8(3)
C9 C10 C18 O2 -118.2(2)
O3 C10 C18 C19 -54.5(2)
C11 C10 C18 C19 -178.72(18)
C9 C10 C18 C19 60.2(2)
O2 C18 C19 C20 -34.3(3)
C10 C18 C19 C20 147.3(2)
O5 C21 N1 O3 161.34(19)
O4 C21 N1 O3 -21.0(3)
C21 N1 O3 C10 141.54(19)
C11 C10 O3 N1 73.3(2)
C9 C10 O3 N1 -165.99(16)
C18 C10 O3 N1 -50.3(2)
O5 C21 O4 C22 -0.1(3)
N1 C21 O4 C22 -177.55(18)
C24 C22 O4 C21 65.6(3)
C23 C22 O4 C21 -175.59(19)
C25 C22 O4 C21 -58.7(3)
O1 C9 S1 C1 2.1(2)
C10 C9 S1 C1 -178.40(16)
C2 C1 S1 C9 94.30(19)
C6 C1 S1 C9 -90.7(2)
